data_2217507
loop_
_publ_author_name
'Mague, Joel T.'
'Linhardt, Lisa'
'Medina, Iliana'
'Sattler, Daniel J.'
'Fink, Mark J.'

_publ_section_title
;
 Monoclinic form of 1,2,4,5-tetracyclohexylbenzene
;
_journal_coeditor_code GK2127
_journal_issue 2
_journal_name_full 'Acta Crystallographica Section E'
_journal_page_first o375
_journal_page_last o375
_journal_paper_doi 10.1107/S160053680706758X
_journal_volume 64
_journal_year 2008
_chemical_formula_iupac 'C30 H46'
_chemical_formula_moiety 'C30 H46'
_chemical_formula_sum 'C30 H46'
_chemical_formula_weight 406.67
_chemical_name_systematic
;
1,2,4,5-tetracyclohexylbenzene
;
_space_group_IT_number 14
_symmetry_cell_setting monoclinic
_symmetry_space_group_name_Hall '-P 2ybc'
_symmetry_space_group_name_H-M 'P 1 21/c 1'
_atom_sites_solution_hydrogens geom
_atom_sites_solution_primary direct
_atom_sites_solution_secondary difmap
_audit_creation_method SHELXL-97
_cell_angle_alpha 90.00
_cell_angle_beta 93.3140(10)
_cell_angle_gamma 90.00
_cell_formula_units_Z 2
_cell_length_a 10.3868(7)
_cell_length_b 10.1434(7)
_cell_length_c 11.5419(8)
_cell_measurement_reflns_used 6595
_cell_measurement_temperature 100(2)
_cell_measurement_theta_max 28.269
_cell_measurement_theta_min 2.675
_cell_volume 1213.99(14)
_computing_cell_refinement 'SAINT-Plus (Bruker 2004)'
_computing_data_collection 'SMART (Bruker, 2000)'
_computing_data_reduction 'SAINT-Plus (Bruker 2004)'
_computing_molecular_graphics 'SHELXTL (Bruker,2000)'
_computing_publication_material 'SHELXTL (Bruker,2000)'
_computing_structure_refinement 'SHELXL97 (Sheldrick, 1997)'
_computing_structure_solution 'SHELXS97 (Sheldrick, 1997)'
_diffrn_ambient_temperature 100(2)
_diffrn_detector_area_resol_mean 0
_diffrn_measured_fraction_theta_full 0.996
_diffrn_measured_fraction_theta_max 0.996
_diffrn_measurement_device_type 'Bruker SMART APEX CCD area-detector'
_diffrn_measurement_method \w
_diffrn_radiation_monochromator graphite
_diffrn_radiation_source 'fine-focus sealed tube'
_diffrn_radiation_type MoK\a
_diffrn_radiation_wavelength 0.71073
_diffrn_reflns_av_R_equivalents 0.0191
_diffrn_reflns_av_sigmaI/netI 0.0201
_diffrn_reflns_limit_h_max 13
_diffrn_reflns_limit_h_min -13
_diffrn_reflns_limit_k_max 13
_diffrn_reflns_limit_k_min -13
_diffrn_reflns_limit_l_max 14
_diffrn_reflns_limit_l_min -14
_diffrn_reflns_number 10421
_diffrn_reflns_theta_full 27.60
_diffrn_reflns_theta_max 27.60
_diffrn_reflns_theta_min 1.96
_diffrn_standards_decay_% 0
_diffrn_standards_interval_count 0
_diffrn_standards_interval_time 0
_diffrn_standards_number 0
_exptl_absorpt_coefficient_mu 0.062
_exptl_absorpt_correction_T_max 0.9926
_exptl_absorpt_correction_T_min 0.9746
_exptl_absorpt_correction_type multi-scan
_exptl_absorpt_process_details '(SADABS; Sheldrick, 2002)'
_exptl_crystal_colour Colorless
_exptl_crystal_density_diffrn 1.113
_exptl_crystal_density_method 'not measured'
_exptl_crystal_description Block
_exptl_crystal_F_000 452
_exptl_crystal_size_max 0.24
_exptl_crystal_size_mid 0.21
_exptl_crystal_size_min 0.11
_refine_diff_density_max 0.393
_refine_diff_density_min -0.210
_refine_ls_extinction_method none
_refine_ls_goodness_of_fit_ref 1.042
_refine_ls_hydrogen_treatment constr
_refine_ls_matrix_type full
_refine_ls_number_parameters 136
_refine_ls_number_reflns 2805
_refine_ls_number_restraints 0
_refine_ls_restrained_S_all 1.042
_refine_ls_R_factor_all 0.0519
_refine_ls_R_factor_gt 0.0459
_refine_ls_shift/su_max 0.000
_refine_ls_shift/su_mean 0.000
_refine_ls_structure_factor_coef Fsqd
_refine_ls_weighting_details 'calc w=1/[\s^2^(Fo^2^)+(0.0727P)^2^+0.3565P] where P=(Fo^2^+2Fc^2^)/3'
_refine_ls_weighting_scheme calc
_refine_ls_wR_factor_gt 0.1200
_refine_ls_wR_factor_ref 0.1255
_reflns_number_gt 2460
_reflns_number_total 2805
_reflns_threshold_expression I>2\s(I)
_cod_data_source_file gk2127.cif
_cod_data_source_block I
_cod_depositor_comments
;
The following automatic conversions were performed:
'_symmetry_cell_setting' value 'Monoclinic' changed to 'monoclinic'
according to '/home/saulius/struct/CIF-dictionaries/cif_core.dic'
dictionary named 'cif_core.dic' version 2.4.1 from 2010-06-29.

Automatic conversion script
Id: cif_fix_enum 1527 2010-12-29 10:47:43Z saulius 

The following automatic conversions were performed:

'_symmetry_cell_setting' value 'Monoclinic' changed to 'monoclinic'
according to /home/saulius/struct/CIF-dictionaries/cif_core.dic
dictionary named 'cif_core.dic' version 2.4.1 from 2010-06-29.

Automatic conversion script
Id: cif_fix_values 1715 2011-07-08 13:25:40Z adriana 
;
_cod_original_sg_symbol_H-M 'P 21/c'
_cod_database_code 2217507
_cod_database_fobs_code 2217507

loop_
_symmetry_equiv_pos_as_xyz
'x, y, z'
'-x, y+1/2, -z+1/2'
'-x, -y, -z'
'x, -y-1/2, z-1/2'

loop_
_atom_site_type_symbol
_atom_site_label
_atom_site_fract_x
_atom_site_fract_y
_atom_site_fract_z
_atom_site_U_iso_or_equiv
_atom_site_adp_type
_atom_site_calc_flag
_atom_site_refinement_flags
_atom_site_occupancy
C C1 0.62897(10) -0.01942(10) 0.04453(8) 0.0136(2) Uani d . 1
C C2 0.57336(10) 0.10675(10) 0.04764(9) 0.0144(2) Uani d . 1
C C3 0.44681(10) 0.12214(10) 0.00191(9) 0.0152(2) Uani d . 1
H H3 0.4101 0.2079 0.0025 0.018 Uiso calc R 1
C C4 0.64402(10) 0.22668(10) 0.09843(9) 0.0147(2) Uani d . 1
H H4 0.7248 0.1947 0.1408 0.018 Uiso calc R 1
C C5 0.56481(11) 0.30053(11) 0.18625(10) 0.0202(2) Uani d . 1
H H5A 0.4827 0.3308 0.1472 0.024 Uiso calc R 1
H H5B 0.5438 0.2396 0.2494 0.024 Uiso calc R 1
C C6 0.63818(11) 0.41900(11) 0.23785(10) 0.0207(3) Uani d . 1
H H6A 0.5833 0.4663 0.2915 0.025 Uiso calc R 1
H H6B 0.7165 0.3882 0.2829 0.025 Uiso calc R 1
C C7 0.67666(12) 0.51267(11) 0.14301(10) 0.0225(3) Uani d . 1
H H7A 0.7280 0.5861 0.1783 0.027 Uiso calc R 1
H H7B 0.5981 0.5506 0.1034 0.027 Uiso calc R 1
C C8 0.75542(11) 0.44235(12) 0.05420(10) 0.0228(3) Uani d . 1
H H8A 0.8390 0.4141 0.0918 0.027 Uiso calc R 1
H H8B 0.7734 0.5043 -0.0092 0.027 Uiso calc R 1
C C9 0.68369(11) 0.32171(11) 0.00324(9) 0.0185(2) Uani d . 1
H H9A 0.7399 0.2747 -0.0495 0.022 Uiso calc R 1
H H9B 0.6057 0.3512 -0.0429 0.022 Uiso calc R 1
C C10 0.76656(9) -0.04649(10) 0.09169(9) 0.0142(2) Uani d . 1
H H10 0.8166 0.0370 0.0840 0.017 Uiso calc R 1
C C11 0.83559(10) -0.15393(11) 0.02505(10) 0.0194(2) Uani d . 1
H H11A 0.7864 -0.2374 0.0283 0.023 Uiso calc R 1
H H11B 0.8383 -0.1277 -0.0574 0.023 Uiso calc R 1
C C12 0.97328(10) -0.17627(12) 0.07605(10) 0.0225(3) Uani d . 1
H H12A 1.0137 -0.2487 0.0335 0.027 Uiso calc R 1
H H12B 1.0249 -0.0954 0.0661 0.027 Uiso calc R 1
C C13 0.97401(11) -0.21099(11) 0.20452(11) 0.0223(3) Uani d . 1
H H13A 1.0641 -0.2210 0.2361 0.027 Uiso calc R 1
H H13B 0.9293 -0.2961 0.2140 0.027 Uiso calc R 1
C C14 0.90724(11) -0.10416(12) 0.27195(10) 0.0211(3) Uani d . 1
H H14A 0.9570 -0.0211 0.2689 0.025 Uiso calc R 1
H H14B 0.9049 -0.1309 0.3543 0.025 Uiso calc R 1
C C15 0.76953(10) -0.08069(11) 0.22168(9) 0.0176(2) Uani d . 1
H H15A 0.7303 -0.0076 0.2643 0.021 Uiso calc R 1
H H15B 0.7174 -0.1609 0.2327 0.021 Uiso calc R 1

loop_
_atom_site_aniso_label
_atom_site_aniso_U_11
_atom_site_aniso_U_22
_atom_site_aniso_U_33
_atom_site_aniso_U_12
_atom_site_aniso_U_13
_atom_site_aniso_U_23
C1 0.0136(5) 0.0149(5) 0.0123(4) -0.0003(4) -0.0001(4) 0.0019(4)
C2 0.0159(5) 0.0138(5) 0.0134(5) -0.0014(4) -0.0002(4) 0.0003(4)
C3 0.0167(5) 0.0126(5) 0.0161(5) 0.0017(4) -0.0004(4) 0.0011(4)
C4 0.0148(5) 0.0121(5) 0.0169(5) -0.0006(4) -0.0022(4) -0.0004(4)
C5 0.0215(5) 0.0203(5) 0.0192(5) -0.0063(4) 0.0045(4) -0.0042(4)
C6 0.0224(5) 0.0199(5) 0.0198(5) -0.0033(4) 0.0025(4) -0.0067(4)
C7 0.0268(6) 0.0135(5) 0.0267(6) -0.0019(4) -0.0032(5) -0.0019(4)
C8 0.0267(6) 0.0217(6) 0.0203(5) -0.0103(5) 0.0022(4) 0.0002(4)
C9 0.0194(5) 0.0192(5) 0.0171(5) -0.0044(4) 0.0017(4) -0.0018(4)
C10 0.0127(5) 0.0132(5) 0.0164(5) 0.0001(4) -0.0013(4) 0.0004(4)
C11 0.0153(5) 0.0216(5) 0.0208(5) 0.0024(4) -0.0012(4) -0.0041(4)
C12 0.0139(5) 0.0243(6) 0.0291(6) 0.0034(4) 0.0008(4) -0.0051(5)
C13 0.0150(5) 0.0189(5) 0.0321(6) 0.0022(4) -0.0052(4) 0.0022(5)
C14 0.0178(5) 0.0249(6) 0.0198(5) 0.0013(4) -0.0045(4) 0.0022(4)
C15 0.0148(5) 0.0209(5) 0.0167(5) 0.0023(4) -0.0011(4) 0.0024(4)

loop_
_atom_type_symbol
_atom_type_description
_atom_type_scat_dispersion_real
_atom_type_scat_dispersion_imag
_atom_type_scat_source
C C 0.0033 0.0016 'International Tables Vol C Tables 4.2.6.8 and 6.1.1.4'
H H 0.0000 0.0000 'International Tables Vol C Tables 4.2.6.8 and 6.1.1.4'

loop_
_geom_angle_atom_site_label_1
_geom_angle_atom_site_label_2
_geom_angle_atom_site_label_3
_geom_angle_site_symmetry_1
_geom_angle
C3 C1 C2 3_655 117.82(9)
C3 C1 C10 3_655 119.96(9)
C2 C1 C10 . 122.21(9)
C3 C2 C1 . 118.12(9)
C3 C2 C4 . 118.62(9)
C1 C2 C4 . 123.26(9)
C1 C3 C2 3_655 124.04(10)
C1 C3 H3 3_655 118.0
C2 C3 H3 . 118.0
C2 C4 C9 . 111.71(8)
C2 C4 C5 . 112.29(8)
C9 C4 C5 . 110.00(9)
C2 C4 H4 . 107.5
C9 C4 H4 . 107.5
C5 C4 H4 . 107.5
C6 C5 C4 . 111.54(9)
C6 C5 H5A . 109.3
C4 C5 H5A . 109.3
C6 C5 H5B . 109.3
C4 C5 H5B . 109.3
H5A C5 H5B . 108.0
C7 C6 C5 . 110.94(9)
C7 C6 H6A . 109.5
C5 C6 H6A . 109.5
C7 C6 H6B . 109.5
C5 C6 H6B . 109.5
H6A C6 H6B . 108.0
C6 C7 C8 . 111.42(9)
C6 C7 H7A . 109.3
C8 C7 H7A . 109.3
C6 C7 H7B . 109.3
C8 C7 H7B . 109.3
H7A C7 H7B . 108.0
C7 C8 C9 . 111.33(9)
C7 C8 H8A . 109.4
C9 C8 H8A . 109.4
C7 C8 H8B . 109.4
C9 C8 H8B . 109.4
H8A C8 H8B . 108.0
C8 C9 C4 . 111.80(9)
C8 C9 H9A . 109.3
C4 C9 H9A . 109.3
C8 C9 H9B . 109.3
C4 C9 H9B . 109.3
H9A C9 H9B . 107.9
C1 C10 C11 . 113.85(8)
C1 C10 C15 . 110.75(8)
C11 C10 C15 . 110.17(9)
C1 C10 H10 . 107.3
C11 C10 H10 . 107.3
C15 C10 H10 . 107.3
C12 C11 C10 . 111.42(9)
C12 C11 H11A . 109.3
C10 C11 H11A . 109.3
C12 C11 H11B . 109.3
C10 C11 H11B . 109.3
H11A C11 H11B . 108.0
C13 C12 C11 . 111.12(9)
C13 C12 H12A . 109.4
C11 C12 H12A . 109.4
C13 C12 H12B . 109.4
C11 C12 H12B . 109.4
H12A C12 H12B . 108.0
C12 C13 C14 . 110.84(9)
C12 C13 H13A . 109.5
C14 C13 H13A . 109.5
C12 C13 H13B . 109.5
C14 C13 H13B . 109.5
H13A C13 H13B . 108.1
C13 C14 C15 . 111.09(9)
C13 C14 H14A . 109.4
C15 C14 H14A . 109.4
C13 C14 H14B . 109.4
C15 C14 H14B . 109.4
H14A C14 H14B . 108.0
C14 C15 C10 . 111.74(9)
C14 C15 H15A . 109.3
C10 C15 H15A . 109.3
C14 C15 H15B . 109.3
C10 C15 H15B . 109.3
H15A C15 H15B . 107.9

loop_
_geom_bond_atom_site_label_1
_geom_bond_atom_site_label_2
_geom_bond_site_symmetry_2
_geom_bond_distance
C1 C3 3_655 1.3941(14)
C1 C2 . 1.4053(14)
C1 C10 . 1.5245(13)
C2 C3 . 1.3967(14)
C2 C4 . 1.5207(14)
C3 C1 3_655 1.3941(14)
C3 H3 . 0.9500
C4 C9 . 1.5357(14)
C4 C5 . 1.5368(14)
C4 H4 . 1.0000
C5 C6 . 1.5255(15)
C5 H5A . 0.9900
C5 H5B . 0.9900
C6 C7 . 1.5203(16)
C6 H6A . 0.9900
C6 H6B . 0.9900
C7 C8 . 1.5250(17)
C7 H7A . 0.9900
C7 H7B . 0.9900
C8 C9 . 1.5322(15)
C8 H8A . 0.9900
C8 H8B . 0.9900
C9 H9A . 0.9900
C9 H9B . 0.9900
C10 C11 . 1.5353(14)
C10 C15 . 1.5384(14)
C10 H10 . 1.0000
C11 C12 . 1.5316(14)
C11 H11A . 0.9900
C11 H11B . 0.9900
C12 C13 . 1.5237(17)
C12 H12A . 0.9900
C12 H12B . 0.9900
C13 C14 . 1.5243(16)
C13 H13A . 0.9900
C13 H13B . 0.9900
C14 C15 . 1.5308(14)
C14 H14A . 0.9900
C14 H14B . 0.9900
C15 H15A . 0.9900
C15 H15B . 0.9900

loop_
_geom_hbond_atom_site_label_D
_geom_hbond_atom_site_label_H
_geom_hbond_atom_site_label_A
_geom_hbond_site_symmetry_A
_geom_hbond_distance_DH
_geom_hbond_distance_HA
_geom_hbond_distance_DA
_geom_hbond_angle_DHA
_geom_hbond_publ_flag
C6 H6A Cg 2_655 0.99 2.62 3.520(2) 150 yes

loop_
_geom_torsion_atom_site_label_1
_geom_torsion_atom_site_label_2
_geom_torsion_atom_site_label_3
_geom_torsion_atom_site_label_4
_geom_torsion_site_symmetry_1
_geom_torsion_site_symmetry_4
_geom_torsion
C3 C1 C2 C3 3_655 . -1.33(16)
C10 C1 C2 C3 . . 179.74(9)
C3 C1 C2 C4 3_655 . 178.54(9)
C10 C1 C2 C4 . . -0.39(15)
C1 C2 C3 C1 . 3_655 1.42(17)
C4 C2 C3 C1 . 3_655 -178.46(9)
C3 C2 C4 C9 . . -73.47(12)
C1 C2 C4 C9 . . 106.67(11)
C3 C2 C4 C5 . . 50.66(12)
C1 C2 C4 C5 . . -129.21(10)
C2 C4 C5 C6 . . 178.97(9)
C9 C4 C5 C6 . . -55.96(12)
C4 C5 C6 C7 . . 56.89(12)
C5 C6 C7 C8 . . -56.00(12)
C6 C7 C8 C9 . . 54.96(12)
C7 C8 C9 C4 . . -54.77(12)
C2 C4 C9 C8 . . -179.76(9)
C5 C4 C9 C8 . . 54.84(12)
C3 C1 C10 C11 3_655 . 34.20(13)
C2 C1 C10 C11 . . -146.89(10)
C3 C1 C10 C15 3_655 . -90.60(11)
C2 C1 C10 C15 . . 88.31(12)
C1 C10 C11 C12 . . 179.78(9)
C15 C10 C11 C12 . . -55.11(12)
C10 C11 C12 C13 . . 56.53(13)
C11 C12 C13 C14 . . -56.64(13)
C12 C13 C14 C15 . . 56.22(12)
C13 C14 C15 C10 . . -55.83(12)
C1 C10 C15 C14 . . -178.25(9)
C11 C10 C15 C14 . . 54.90(12)
